data_4346176
loop_
_publ_author_name
'Bubnov, Michael P.'
'Skorodumova, Nina A.'
'Arapova, Alla V.'
'Smirnova, Natalia N.'
'Samsonov, Maxim A.'
'Fukin, Georgy K.'
'Cherkasov, Vladimir K.'
'Abakumov, Gleb A.'

_publ_section_title
;
 Lattice-Modulated Phase Transition Coupled with Redox-Isomeric
 Interconversion of o-Semiquinone-Catecholato into Bis(o-semiquinonato)
 Cobalt Complexes.
;
_journal_issue 16
_journal_name_full 'Inorganic chemistry'
_journal_page_first 7767
_journal_page_last 7773
_journal_paper_doi 10.1021/acs.inorgchem.5b00716
_journal_volume 54
_journal_year 2015
_chemical_formula_sum 'C40 H48 Co N2 O4'
_chemical_formula_weight 679.73
_space_group_IT_number 15
_space_group_name_Hall '-C 2yc'
_space_group_name_H-M_alt 'C 1 2/c 1'
_symmetry_cell_setting monoclinic
_symmetry_space_group_name_H-M 'C 1 2/c 1'
_atom_sites_solution_hydrogens geom
_atom_sites_solution_primary direct
_atom_sites_solution_secondary difmap
_audit_creation_method SHELXL-97
_cell_angle_alpha 90.00
_cell_angle_beta 114.634(6)
_cell_angle_gamma 90.00
_cell_formula_units_Z 4
_cell_length_a 10.6017(5)
_cell_length_b 31.7284(15)
_cell_length_c 12.2126(7)
_cell_measurement_reflns_used 4768
_cell_measurement_temperature 281(2)
_cell_measurement_theta_max 32.4549
_cell_measurement_theta_min 3.1501
_cell_volume 3734.1(4)
_computing_cell_refinement 'CrysAlisPro, Agilent Technologies'
_computing_data_collection 'CrysAlisPro, Agilent Technologies'
_computing_data_reduction 'CrysAlisPro, Agilent Technologies'
_computing_molecular_graphics 'SHELXTL (Sheldrick, 2000)'
_computing_publication_material 'SHELXTL (Sheldrick, 2000)'
_computing_structure_refinement 'SHELXL-97 (Sheldrick, 2008)'
_computing_structure_solution 'SHELXS-97 (Sheldrick, 2008)'
_diffrn_ambient_temperature 281(2)
_diffrn_measured_fraction_theta_full 0.997
_diffrn_measured_fraction_theta_max 0.997
_diffrn_measurement_device_type 'Xcalibur, Eos'
_diffrn_measurement_method 'omega scans'
_diffrn_radiation_monochromator graphite
_diffrn_radiation_source 'fine-focus sealed tube'
_diffrn_radiation_type MoK\a
_diffrn_radiation_wavelength 0.71073
_diffrn_reflns_av_R_equivalents 0.0762
_diffrn_reflns_av_sigmaI/netI 0.0631
_diffrn_reflns_limit_h_max 14
_diffrn_reflns_limit_h_min -14
_diffrn_reflns_limit_k_max 44
_diffrn_reflns_limit_k_min -44
_diffrn_reflns_limit_l_max 17
_diffrn_reflns_limit_l_min -17
_diffrn_reflns_number 35737
_diffrn_reflns_theta_full 30.00
_diffrn_reflns_theta_max 30.00
_diffrn_reflns_theta_min 3.16
_exptl_absorpt_coefficient_mu 0.500
_exptl_absorpt_correction_T_max 0.9754
_exptl_absorpt_correction_T_min 0.7534
_exptl_absorpt_correction_type multi-scan
_exptl_absorpt_process_details
;
SCALE3 ABSPACK, CrysAlisPro, Agilent Technologies (2012)
;
_exptl_crystal_colour black
_exptl_crystal_density_diffrn 1.209
_exptl_crystal_density_method 'not measured'
_exptl_crystal_description plate
_exptl_crystal_F_000 1444
_exptl_crystal_size_max 0.60
_exptl_crystal_size_mid 0.20
_exptl_crystal_size_min 0.05
_refine_diff_density_max 0.357
_refine_diff_density_min -0.222
_refine_diff_density_rms 0.041
_refine_ls_extinction_method none
_refine_ls_goodness_of_fit_ref 0.950
_refine_ls_hydrogen_treatment constr
_refine_ls_matrix_type full
_refine_ls_number_parameters 219
_refine_ls_number_reflns 5437
_refine_ls_number_restraints 16
_refine_ls_restrained_S_all 1.017
_refine_ls_R_factor_all 0.1135
_refine_ls_R_factor_gt 0.0549
_refine_ls_shift/su_max 0.000
_refine_ls_shift/su_mean 0.000
_refine_ls_structure_factor_coef Fsqd
_refine_ls_weighting_details 'calc w=1/[\s^2^(Fo^2^)+(0.0514P)^2^+0.0000P] where P=(Fo^2^+2Fc^2^)/3'
_refine_ls_weighting_scheme calc
_refine_ls_wR_factor_gt 0.1152
_refine_ls_wR_factor_ref 0.1361
_reflns_number_gt 2905
_reflns_number_total 5437
_reflns_threshold_expression >2sigma(I)
_cod_data_source_file cophen4.cif
_cod_data_source_block cophen4
_cod_depositor_comments
;
The following automatic conversions were performed:

data item '_symmetry_cell_setting' value 'Monoclinic' was changed to
'monoclinic' in accordance with the
/home/saulius/struct/COD-crude-data/automatic-downloads/DataCite-retrospective/ACS/depositions/lib/dictionaries/cif_core.dic
dictionary named 'cif_core.dic' version 2.4.2 last updated on
2011-04-26.

Automatic conversion script
Id: cif_fix_values 6909 2019-04-08 15:41:33Z antanas 
;
_cod_original_cell_volume 3734.1(3)
_cod_original_sg_symbol_H-M C2/c
_cod_database_code 4346176

loop_
_symmetry_equiv_pos_as_xyz
'x, y, z'
'-x, y, -z+1/2'
'x+1/2, y+1/2, z'
'-x+1/2, y+1/2, -z+1/2'
'-x, -y, -z'
'x, -y, z-1/2'
'-x+1/2, -y+1/2, -z'
'x+1/2, -y+1/2, z-1/2'

loop_
_atom_site_label
_atom_site_type_symbol
_atom_site_fract_x
_atom_site_fract_y
_atom_site_fract_z
_atom_site_U_iso_or_equiv
_atom_site_adp_type
_atom_site_occupancy
_atom_site_symmetry_multiplicity
_atom_site_calc_flag
_atom_site_refinement_flags
Co1 Co 0.0000 0.084953(9) 0.7500 0.05427(9) Uani 1 2 d S
O1 O -0.19548(11) 0.08939(3) 0.62920(9) 0.0611(3) Uani 1 1 d .
O2 O 0.02406(11) 0.12851(3) 0.64082(11) 0.0699(4) Uani 1 1 d .
N1 N 0.07195(14) 0.03452(4) 0.68398(11) 0.0606(4) Uani 1 1 d .
C1 C -0.21720(15) 0.12243(5) 0.56140(13) 0.0501(4) Uani 1 1 d .
C2 C -0.09346(15) 0.14447(5) 0.56846(13) 0.0541(4) Uani 1 1 d .
C3 C -0.10579(16) 0.18145(5) 0.49678(14) 0.0589(4) Uani 1 1 d .
C4 C -0.23753(18) 0.19337(6) 0.42371(16) 0.0695(5) Uani 1 1 d .
H4A H -0.2496 0.2170 0.3754 0.083 Uiso 1 1 calc R
C5 C -0.35684(18) 0.17178(5) 0.41728(15) 0.0670(5) Uani 1 1 d .
H5A H -0.4432 0.1821 0.3652 0.080 Uiso 1 1 calc R
C6 C -0.35284(15) 0.13656(5) 0.48303(13) 0.0542(4) Uani 1 1 d .
C7 C 0.02332(17) 0.20622(6) 0.50730(16) 0.0703(5) Uani 1 1 d U
C8 C -0.0155(2) 0.24440(7) 0.42180(18) 0.0955(7) Uani 1 1 d .
H8A H -0.0611 0.2348 0.3400 0.143 Uiso 1 1 calc R
H8B H 0.0672 0.2596 0.4323 0.143 Uiso 1 1 calc R
H8C H -0.0766 0.2626 0.4398 0.143 Uiso 1 1 calc R
C9 C 0.12057(18) 0.17762(6) 0.4757(2) 0.1049(7) Uani 1 1 d .
H9A H 0.1468 0.1537 0.5287 0.157 Uiso 1 1 calc R
H9B H 0.2021 0.1931 0.4849 0.157 Uiso 1 1 calc R
H9C H 0.0735 0.1682 0.3939 0.157 Uiso 1 1 calc R
C10 C 0.1008(2) 0.22239(6) 0.63722(17) 0.0879(6) Uani 1 1 d U
H10A H 0.1309 0.1989 0.6915 0.132 Uiso 1 1 calc R
H10B H 0.0399 0.2398 0.6578 0.132 Uiso 1 1 calc R
H10C H 0.1801 0.2386 0.6434 0.132 Uiso 1 1 calc R
C11 C -0.48203(16) 0.11437(6) 0.48162(14) 0.0629(5) Uani 1 1 d .
C12 C -0.48332(19) 0.11787(8) 0.60658(16) 0.0938(7) Uani 1 1 d .
H12A H -0.4040 0.1035 0.6648 0.141 Uiso 1 1 calc R
H12B H -0.5666 0.1052 0.6046 0.141 Uiso 1 1 calc R
H12C H -0.4802 0.1470 0.6285 0.141 Uiso 1 1 calc R
C13 C -0.48354(18) 0.06761(6) 0.44788(18) 0.0831(6) Uani 1 1 d .
H13A H -0.4049 0.0536 0.5080 0.125 Uiso 1 1 calc R
H13B H -0.4792 0.0654 0.3711 0.125 Uiso 1 1 calc R
H13C H -0.5674 0.0547 0.4434 0.125 Uiso 1 1 calc R
C14 C -0.61541(19) 0.13444(7) 0.38841(19) 0.0952(8) Uani 1 1 d .
H14A H -0.6165 0.1321 0.3096 0.143 Uiso 1 1 calc R
H14B H -0.6184 0.1637 0.4077 0.143 Uiso 1 1 calc R
H14C H -0.6946 0.1201 0.3897 0.143 Uiso 1 1 calc R
C15 C 0.1515(2) 0.03607(7) 0.62479(17) 0.0832(6) Uani 1 1 d .
H15A H 0.1750 0.0622 0.6042 0.100 Uiso 1 1 calc R
C16 C 0.2017(2) -0.00053(7) 0.5921(2) 0.1057(8) Uani 1 1 d U
H16A H 0.2573 0.0015 0.5502 0.127 Uiso 1 1 calc R
C17 C 0.1687(2) -0.03892(7) 0.6219(2) 0.1086(7) Uani 1 1 d U
H17A H 0.2014 -0.0633 0.6001 0.130 Uiso 1 1 calc R
C18 C 0.0859(2) -0.04177(6) 0.68514(18) 0.0864(7) Uani 1 1 d U
C19 C 0.04131(17) -0.00365(5) 0.71646(14) 0.0623(5) Uani 1 1 d .
C20 C 0.0391(2) -0.07999(6) 0.7193(2) 0.1079(10) Uani 1 1 d U
H20A H 0.0644 -0.1057 0.6976 0.129 Uiso 1 1 calc R

loop_
_atom_site_aniso_label
_atom_site_aniso_U_11
_atom_site_aniso_U_22
_atom_site_aniso_U_33
_atom_site_aniso_U_23
_atom_site_aniso_U_13
_atom_site_aniso_U_12
Co1 0.04066(15) 0.05198(18) 0.06550(17) 0.000 0.01750(13) 0.000
O1 0.0450(6) 0.0680(7) 0.0648(6) 0.0036(5) 0.0175(5) -0.0154(5)
O2 0.0430(5) 0.0645(7) 0.1053(8) -0.0007(6) 0.0339(5) -0.0061(5)
N1 0.0542(7) 0.0621(8) 0.0587(7) -0.0072(6) 0.0168(6) -0.0008(7)
C1 0.0466(7) 0.0533(9) 0.0554(7) -0.0088(7) 0.0261(6) -0.0075(7)
C2 0.0435(7) 0.0590(9) 0.0672(8) -0.0136(7) 0.0305(6) -0.0052(7)
C3 0.0590(8) 0.0556(9) 0.0748(9) -0.0122(7) 0.0404(7) -0.0098(7)
C4 0.0687(10) 0.0643(11) 0.0833(10) 0.0085(8) 0.0394(8) -0.0026(9)
C5 0.0548(9) 0.0698(11) 0.0767(10) 0.0077(8) 0.0277(8) 0.0044(8)
C6 0.0452(7) 0.0645(10) 0.0575(8) -0.0108(7) 0.0260(6) -0.0062(7)
C7 0.0711(9) 0.0618(10) 0.0944(10) -0.0156(8) 0.0508(8) -0.0200(8)
C8 0.1122(13) 0.0837(14) 0.1120(13) 0.0018(11) 0.0679(11) -0.0313(11)
C9 0.0931(10) 0.0912(14) 0.1743(15) -0.0371(12) 0.0992(10) -0.0331(11)
C10 0.0866(12) 0.0768(12) 0.1038(12) -0.0168(10) 0.0431(10) -0.0302(11)
C11 0.0431(8) 0.0811(12) 0.0683(9) -0.0019(8) 0.0269(7) -0.0033(8)
C12 0.0773(10) 0.1388(19) 0.0883(11) -0.0086(11) 0.0572(8) -0.0211(12)
C13 0.0557(10) 0.0880(14) 0.1091(13) -0.0182(11) 0.0377(9) -0.0235(10)
C14 0.0465(10) 0.1245(18) 0.1144(15) 0.0128(13) 0.0332(10) 0.0025(11)
C15 0.0775(12) 0.0935(14) 0.0805(11) -0.0145(11) 0.0348(10) 0.0034(11)
C16 0.0900(14) 0.1358(17) 0.0934(13) -0.0286(12) 0.0402(11) 0.0193(13)
C17 0.0957(13) 0.1035(13) 0.1087(13) -0.0420(11) 0.0251(10) 0.0183(11)
C18 0.0652(12) 0.0612(11) 0.0922(13) -0.0214(10) -0.0073(10) 0.0066(9)
C19 0.0459(9) 0.0534(9) 0.0619(10) -0.0089(7) -0.0030(7) 0.0029(7)
C20 0.0974(16) 0.0615(10) 0.1225(16) -0.0122(10) 0.0038(11) 0.0091(10)

loop_
_atom_type_symbol
_atom_type_description
_atom_type_scat_dispersion_real
_atom_type_scat_dispersion_imag
_atom_type_scat_source
C C 0.0033 0.0016 'International Tables Vol C Tables 4.2.6.8 and 6.1.1.4'
H H 0.0000 0.0000 'International Tables Vol C Tables 4.2.6.8 and 6.1.1.4'
N N 0.0061 0.0033 'International Tables Vol C Tables 4.2.6.8 and 6.1.1.4'
O O 0.0106 0.0060 'International Tables Vol C Tables 4.2.6.8 and 6.1.1.4'
Co Co 0.3494 0.9721 'International Tables Vol C Tables 4.2.6.8 and 6.1.1.4'

loop_
_geom_angle_atom_site_label_1
_geom_angle_atom_site_label_2
_geom_angle_atom_site_label_3
_geom_angle
_geom_angle_site_symmetry_1
_geom_angle_site_symmetry_3
O1 Co1 O1 171.87(6) . 2_556
O1 Co1 O2 93.58(5) . 2_556
O1 Co1 O2 80.80(4) 2_556 2_556
O1 Co1 O2 80.79(4) . .
O1 Co1 O2 93.58(5) 2_556 .
O2 Co1 O2 93.08(7) 2_556 .
O1 Co1 N1 84.52(5) . 2_556
O1 Co1 N1 101.82(5) 2_556 2_556
O2 Co1 N1 95.94(5) 2_556 2_556
O2 Co1 N1 163.20(4) . 2_556
O1 Co1 N1 101.82(5) . .
O1 Co1 N1 84.52(5) 2_556 .
O2 Co1 N1 163.20(4) 2_556 .
O2 Co1 N1 95.95(5) . .
N1 Co1 N1 79.08(8) 2_556 .
C1 O1 Co1 112.63(9) . .
C2 O2 Co1 111.73(10) . .
C15 N1 C19 118.62(16) . .
C15 N1 Co1 127.30(13) . .
C19 N1 Co1 113.80(12) . .
O1 C1 C6 122.94(14) . .
O1 C1 C2 115.76(13) . .
C6 C1 C2 121.29(14) . .
O2 C2 C3 123.58(14) . .
O2 C2 C1 116.10(14) . .
C3 C2 C1 120.32(13) . .
C4 C3 C2 115.75(15) . .
C4 C3 C7 123.22(16) . .
C2 C3 C7 121.00(14) . .
C3 C4 C5 123.54(17) . .
C6 C5 C4 123.83(15) . .
C5 C6 C1 115.27(15) . .
C5 C6 C11 124.06(14) . .
C1 C6 C11 120.56(14) . .
C3 C7 C9 110.13(14) . .
C3 C7 C8 111.66(14) . .
C9 C7 C8 108.16(17) . .
C3 C7 C10 109.32(15) . .
C9 C7 C10 109.23(15) . .
C8 C7 C10 108.29(15) . .
C6 C11 C12 109.48(13) . .
C6 C11 C14 111.09(15) . .
C12 C11 C14 108.65(16) . .
C6 C11 C13 110.82(15) . .
C12 C11 C13 109.42(16) . .
C14 C11 C13 107.33(14) . .
N1 C15 C16 121.9(2) . .
C17 C16 C15 119.8(2) . .
C16 C17 C18 119.9(2) . .
C17 C18 C19 117.1(2) . .
C17 C18 C20 126.1(2) . .
C19 C18 C20 116.8(2) . .
N1 C19 C18 122.64(19) . .
N1 C19 C19 116.57(10) . 2_556
C18 C19 C19 120.79(13) . 2_556
C20 C20 C18 122.37(14) 2_556 .

loop_
_geom_bond_atom_site_label_1
_geom_bond_atom_site_label_2
_geom_bond_distance
_geom_bond_site_symmetry_2
Co1 O1 1.9855(10) .
Co1 O1 1.9855(10) 2_556
Co1 O2 2.0091(12) 2_556
Co1 O2 2.0091(12) .
Co1 N1 2.0748(14) 2_556
Co1 N1 2.0749(14) .
O1 C1 1.2955(17) .
O2 C2 1.2930(17) .
N1 C15 1.321(3) .
N1 C19 1.356(2) .
C1 C6 1.427(2) .
C1 C2 1.457(2) .
C2 C3 1.437(2) .
C3 C4 1.361(2) .
C3 C7 1.537(2) .
C4 C5 1.412(2) .
C5 C6 1.366(2) .
C6 C11 1.534(2) .
C7 C9 1.538(3) .
C7 C8 1.539(3) .
C7 C10 1.539(2) .
C11 C12 1.536(2) .
C11 C14 1.536(2) .
C11 C13 1.538(3) .
C15 C16 1.402(3) .
C16 C17 1.358(3) .
C17 C18 1.393(4) .
C18 C19 1.408(2) .
C18 C20 1.436(3) .
C19 C19 1.427(4) 2_556
C20 C20 1.331(6) 2_556
